data_4301937
loop_
_publ_author_name
'Sonja Tragl'
'Markus Str\"obele'
'Jochen Glaser'
'Cristian Vicent'
'Rosa Llusar'
'H.-J\"urgen Meyer'

_publ_contact_author
;
        H.-Juergen Meyer
        Institut fuer Anorganische Chemie
        Universitaet Tuebingen
        Ob dem Himmelreich 7
        72074 Tuebingen
        Bundesrepublik Deutschland
;
_publ_contact_author_email juergen.meyer@uni-tuebingen.de
_publ_contact_author_fax '07071 29-5702'
_publ_contact_author_phone '07071 29-76226'
_publ_section_title
;
Compounds with the Electron-Rich [W6Cl18]2- Cluster Anion
;
_journal_name_full 'Inorganic Chemistry'
_journal_page_first 3825
_journal_page_last 3831
_journal_paper_doi 10.1021/ic8019843
_journal_volume 48
_journal_year 2009
_chemical_formula_sum 'Cl18 K2 W6'
_chemical_formula_weight 1819.40
_chemical_name_systematic ?
_space_group_IT_number 162
_symmetry_cell_setting trigonal
_symmetry_space_group_name_Hall '-P 3 2'
_symmetry_space_group_name_H-M 'P -3 1 m'
_atom_sites_solution_hydrogens geom
_atom_sites_solution_primary direct
_atom_sites_solution_secondary difmap
_audit_creation_method SHELXL-97
_cell_angle_alpha 90.00
_cell_angle_beta 90.00
_cell_angle_gamma 120.00
_cell_formula_units_Z 1
_cell_length_a 9.3223(9)
_cell_length_b 9.3223(9)
_cell_length_c 8.4528(8)
_cell_measurement_reflns_used 2000
_cell_measurement_temperature 293(2)
_cell_measurement_theta_max 27.06
_cell_measurement_theta_min 4.37
_cell_volume 636.18(11)
_computing_cell_refinement 'Stoe IPDS software'
_computing_data_collection 'Stoe IPDS software'
_computing_data_reduction 'Stoe IPDS software'
_computing_structure_refinement 'SHELXL-97 (Sheldrick, 1997)'
_computing_structure_solution 'SHELXS-97 (Sheldrick, 1990)'
_diffrn_ambient_temperature 293(2)
_diffrn_measured_fraction_theta_full 0.969
_diffrn_measured_fraction_theta_max 0.969
_diffrn_measurement_device_type 'Stoe IPDS'
_diffrn_measurement_method 'phi scans'
_diffrn_radiation_monochromator graphite
_diffrn_radiation_source 'fine-focus sealed tube'
_diffrn_radiation_type MoK\a
_diffrn_radiation_wavelength 0.71073
_diffrn_reflns_av_R_equivalents 0.0587
_diffrn_reflns_av_sigmaI/netI 0.0232
_diffrn_reflns_limit_h_max 11
_diffrn_reflns_limit_h_min -11
_diffrn_reflns_limit_k_max 11
_diffrn_reflns_limit_k_min -11
_diffrn_reflns_limit_l_max 10
_diffrn_reflns_limit_l_min -10
_diffrn_reflns_number 6779
_diffrn_reflns_theta_full 27.06
_diffrn_reflns_theta_max 27.06
_diffrn_reflns_theta_min 4.37
_diffrn_standards_decay_% 0.01
_exptl_absorpt_coefficient_mu 29.222
_exptl_absorpt_correction_T_max 0.7336
_exptl_absorpt_correction_T_min 0.5137
_exptl_absorpt_correction_type numerical
_exptl_absorpt_process_details X-Red/X-Shape
_exptl_crystal_colour black
_exptl_crystal_density_diffrn 4.749
_exptl_crystal_density_method 'not measured'
_exptl_crystal_description needle
_exptl_crystal_F_000 788
_exptl_crystal_size_max 0.12
_exptl_crystal_size_mid 0.02
_exptl_crystal_size_min 0.01
_refine_diff_density_max 1.411
_refine_diff_density_min -0.919
_refine_diff_density_rms 0.217
_refine_ls_extinction_method none
_refine_ls_goodness_of_fit_ref 1.037
_refine_ls_hydrogen_treatment mixed
_refine_ls_matrix_type full
_refine_ls_number_parameters 26
_refine_ls_number_reflns 507
_refine_ls_number_restraints 0
_refine_ls_restrained_S_all 1.037
_refine_ls_R_factor_all 0.0288
_refine_ls_R_factor_gt 0.0223
_refine_ls_shift/su_max 0.001
_refine_ls_shift/su_mean 0.000
_refine_ls_structure_factor_coef Fsqd
_refine_ls_weighting_details 'calc w=1/[\s^2^(Fo^2^)+(0.0310P)^2^+0.0000P] where P=(Fo^2^+2Fc^2^)/3'
_refine_ls_weighting_scheme calc
_refine_ls_wR_factor_gt 0.0478
_refine_ls_wR_factor_ref 0.0495
_reflns_number_gt 448
_reflns_number_total 507
_reflns_threshold_expression >2sigma(I)
_cod_data_source_file ic8019843_si_001_5.cif
_cod_data_source_block K2W6Cl18
_cod_database_code 4301937

loop_
_symmetry_equiv_pos_as_xyz
'x, y, z'
'-y, x-y, z'
'-y, -x, -z'
'-x+y, -x, z'
'x, x-y, -z'
'-x+y, y, -z'
'-x, -y, -z'
'y, -x+y, -z'
'y, x, z'
'x-y, x, -z'
'-x, -x+y, z'
'x-y, -y, z'

loop_
_atom_site_label
_atom_site_type_symbol
_atom_site_fract_x
_atom_site_fract_y
_atom_site_fract_z
_atom_site_U_iso_or_equiv
_atom_site_adp_type
_atom_site_occupancy
_atom_site_symmetry_multiplicity
_atom_site_calc_flag
_atom_site_refinement_flags
_atom_site_disorder_assembly
_atom_site_disorder_group
W1 W 0.0000 0.82006(3) 0.13777(4) 0.02338(14) Uani 1 2 d S . .
Cl1 Cl -0.2091(2) 0.7909(2) 0.3230(3) 0.0315(5) Uani 1 2 d S . .
Cl2 Cl 0.0000 0.6015(2) 0.3070(3) 0.0383(5) Uani 1 2 d S . .
Cl3 Cl -0.20962(13) 0.5808(3) 0.0000 0.0347(5) Uani 1 2 d S . .
K1 K -0.3333 0.3333 0.5000 0.0616(13) Uani 1 6 d S . .

loop_
_atom_site_aniso_label
_atom_site_aniso_U_11
_atom_site_aniso_U_22
_atom_site_aniso_U_33
_atom_site_aniso_U_23
_atom_site_aniso_U_13
_atom_site_aniso_U_12
W1 0.02617(19) 0.02143(16) 0.0241(2) 0.00210(11) 0.000 0.01308(10)
Cl1 0.0330(8) 0.0330(8) 0.0298(13) 0.0072(7) 0.0072(7) 0.0174(8)
Cl2 0.0501(13) 0.0322(8) 0.0386(14) 0.0097(8) 0.000 0.0250(7)
Cl3 0.0393(9) 0.0215(9) 0.0375(14) 0.000 -0.0056(8) 0.0107(4)
K1 0.0524(16) 0.0524(16) 0.080(4) 0.000 0.000 0.0262(8)

loop_
_atom_type_symbol
_atom_type_description
_atom_type_scat_dispersion_real
_atom_type_scat_dispersion_imag
_atom_type_scat_source
K K 0.2009 0.2494 'International Tables Vol C Tables 4.2.6.8 and 6.1.1.4'
W W -0.8490 6.8722 'International Tables Vol C Tables 4.2.6.8 and 6.1.1.4'
Cl Cl 0.1484 0.1585 'International Tables Vol C Tables 4.2.6.8 and 6.1.1.4'

loop_
_geom_angle_atom_site_label_1
_geom_angle_atom_site_label_2
_geom_angle_atom_site_label_3
_geom_angle
_geom_angle_site_symmetry_1
_geom_angle_site_symmetry_3
_geom_angle_publ_flag
Cl3 W1 Cl3 89.366(15) 10_665 . ?
Cl3 W1 Cl1 88.49(6) 10_665 2_675 ?
Cl3 W1 Cl1 163.72(5) . 2_675 ?
Cl3 W1 Cl1 163.72(5) 10_665 . ?
Cl3 W1 Cl1 88.49(6) . . ?
Cl1 W1 Cl1 89.06(12) 2_675 . ?
Cl3 W1 Cl2 81.47(5) 10_665 . ?
Cl3 W1 Cl2 81.47(5) . . ?
Cl1 W1 Cl2 82.25(6) 2_675 . ?
Cl1 W1 Cl2 82.25(6) . . ?
Cl3 W1 W1 96.63(3) 10_665 8_455 ?
Cl3 W1 W1 53.39(3) . 8_455 ?
Cl1 W1 W1 142.88(3) 2_675 8_455 ?
Cl1 W1 W1 95.02(5) . 8_455 ?
Cl2 W1 W1 134.86(4) . 8_455 ?
Cl3 W1 W1 53.39(3) 10_665 3_665 ?
Cl3 W1 W1 96.63(3) . 3_665 ?
Cl1 W1 W1 95.02(5) 2_675 3_665 ?
Cl1 W1 W1 142.88(3) . 3_665 ?
Cl2 W1 W1 134.86(4) . 3_665 ?
W1 W1 W1 60.812(17) 8_455 3_665 ?
Cl3 W1 W1 95.71(2) 10_665 2_675 ?
Cl3 W1 W1 143.39(3) . 2_675 ?
Cl1 W1 W1 52.89(3) 2_675 2_675 ?
Cl1 W1 W1 95.62(5) . 2_675 ?
Cl2 W1 W1 135.14(4) . 2_675 ?
W1 W1 W1 90.0 8_455 2_675 ?
W1 W1 W1 59.594(9) 3_665 2_675 ?
Cl3 W1 W1 143.39(3) 10_665 9_465 ?
Cl3 W1 W1 95.71(2) . 9_465 ?
Cl1 W1 W1 95.62(5) 2_675 9_465 ?
Cl1 W1 W1 52.89(3) . 9_465 ?
Cl2 W1 W1 135.14(4) . 9_465 ?
W1 W1 W1 59.594(9) 8_455 9_465 ?
W1 W1 W1 90.0 3_665 9_465 ?
W1 W1 W1 60.0 2_675 9_465 ?
W1 Cl1 W1 74.23(7) . 9_465 ?
W1 Cl2 K1 121.40(4) . 7_566 ?
W1 Cl2 K1 121.40(4) . . ?
K1 Cl2 K1 109.95(7) 7_566 . ?
W1 Cl3 W1 73.22(6) . 8_455 ?
Cl2 K1 Cl2 97.58(9) 9_455 7_566 ?
Cl2 K1 Cl2 70.05(7) 9_455 3_556 ?
Cl2 K1 Cl2 97.48(6) 7_566 3_556 ?
Cl2 K1 Cl2 97.48(6) 9_455 . ?
Cl2 K1 Cl2 70.05(7) 7_566 . ?
Cl2 K1 Cl2 161.58(7) 3_556 . ?
Cl2 K1 Cl2 161.58(7) 9_455 8_456 ?
Cl2 K1 Cl2 97.48(6) 7_566 8_456 ?
Cl2 K1 Cl2 97.48(6) 3_556 8_456 ?
Cl2 K1 Cl2 97.58(9) . 8_456 ?
Cl2 K1 Cl2 97.48(6) 9_455 2_565 ?
Cl2 K1 Cl2 161.58(7) 7_566 2_565 ?
Cl2 K1 Cl2 97.58(9) 3_556 2_565 ?
Cl2 K1 Cl2 97.48(6) . 2_565 ?
Cl2 K1 Cl2 70.05(7) 8_456 2_565 ?

loop_
_geom_bond_atom_site_label_1
_geom_bond_atom_site_label_2
_geom_bond_distance
_geom_bond_site_symmetry_2
_geom_bond_publ_flag
W1 Cl3 2.4066(17) 10_665 ?
W1 Cl3 2.4066(17) . ?
W1 Cl1 2.4075(18) 2_675 ?
W1 Cl1 2.4075(18) . ?
W1 Cl2 2.489(2) . ?
W1 W1 2.8703(6) 8_455 ?
W1 W1 2.8703(6) 3_665 ?
W1 W1 2.9054(6) 2_675 ?
W1 W1 2.9054(6) 9_465 ?
Cl1 W1 2.4075(18) 9_465 ?
Cl2 K1 3.2863(14) 7_566 ?
Cl2 K1 3.2863(14) . ?
Cl3 W1 2.4066(17) 8_455 ?
K1 Cl2 3.2863(14) 9_455 ?
K1 Cl2 3.2863(14) 7_566 ?
K1 Cl2 3.2863(14) 3_556 ?
K1 Cl2 3.2863(14) 8_456 ?
K1 Cl2 3.2863(14) 2_565 ?

loop_
_geom_torsion_atom_site_label_1
_geom_torsion_atom_site_label_2
_geom_torsion_atom_site_label_3
_geom_torsion_atom_site_label_4
_geom_torsion
_geom_torsion_site_symmetry_1
_geom_torsion_site_symmetry_2
_geom_torsion_site_symmetry_3
_geom_torsion_site_symmetry_4
_geom_torsion_publ_flag
Cl3 W1 Cl1 W1 179.13(16) 10_665 . . 9_465 ?
Cl3 W1 Cl1 W1 -98.33(6) . . . 9_465 ?
Cl1 W1 Cl1 W1 97.77(5) 2_675 . . 9_465 ?
Cl2 W1 Cl1 W1 -179.92(6) . . . 9_465 ?
W1 W1 Cl1 W1 -45.28(5) 8_455 . . 9_465 ?
W1 W1 Cl1 W1 0.67(13) 3_665 . . 9_465 ?
W1 W1 Cl1 W1 45.21(5) 2_675 . . 9_465 ?
Cl3 W1 Cl2 K1 61.07(8) 10_665 . . 7_566 ?
Cl3 W1 Cl2 K1 151.71(10) . . . 7_566 ?
Cl1 W1 Cl2 K1 -28.55(11) 2_675 . . 7_566 ?
Cl1 W1 Cl2 K1 -118.66(11) . . . 7_566 ?
W1 W1 Cl2 K1 151.96(5) 8_455 . . 7_566 ?
W1 W1 Cl2 K1 60.83(14) 3_665 . . 7_566 ?
W1 W1 Cl2 K1 -28.47(14) 2_675 . . 7_566 ?
W1 W1 Cl2 K1 -118.75(5) 9_465 . . 7_566 ?
Cl3 W1 Cl2 K1 -151.71(10) 10_665 . . . ?
Cl3 W1 Cl2 K1 -61.07(8) . . . . ?
Cl1 W1 Cl2 K1 118.66(11) 2_675 . . . ?
Cl1 W1 Cl2 K1 28.55(11) . . . . ?
W1 W1 Cl2 K1 -60.83(14) 8_455 . . . ?
W1 W1 Cl2 K1 -151.96(5) 3_665 . . . ?
W1 W1 Cl2 K1 118.75(5) 2_675 . . . ?
W1 W1 Cl2 K1 28.47(14) 9_465 . . . ?
Cl3 W1 Cl3 W1 -98.75(3) 10_665 . . 8_455 ?
Cl1 W1 Cl3 W1 178.8(2) 2_675 . . 8_455 ?
Cl1 W1 Cl3 W1 97.39(4) . . . 8_455 ?
Cl2 W1 Cl3 W1 179.79(5) . . . 8_455 ?
W1 W1 Cl3 W1 -45.736(10) 3_665 . . 8_455 ?
W1 W1 Cl3 W1 0.0 2_675 . . 8_455 ?
W1 W1 Cl3 W1 44.930(8) 9_465 . . 8_455 ?
W1 Cl2 K1 Cl2 114.07(5) . . . 9_455 ?
K1 Cl2 K1 Cl2 -95.39(11) 7_566 . . 9_455 ?
W1 Cl2 K1 Cl2 -150.55(16) . . . 7_566 ?
K1 Cl2 K1 Cl2 0.0 7_566 . . 7_566 ?
W1 Cl2 K1 Cl2 160.08(11) . . . 3_556 ?
K1 Cl2 K1 Cl2 -49.37(6) 7_566 . . 3_556 ?
W1 Cl2 K1 Cl2 -55.30(8) . . . 8_456 ?
K1 Cl2 K1 Cl2 95.25(8) 7_566 . . 8_456 ?
W1 Cl2 K1 Cl2 15.46(12) . . . 2_565 ?
K1 Cl2 K1 Cl2 166.00(6) 7_566 . . 2_565 ?
